data_7210932
loop_
_publ_author_name
'Zhou, Pei'
'Yao, Jian-feng'
'Sheng, Chuan-fang'
'Li, Hui'

_publ_section_title
;
 A continuing tale of chirality: metal coordination extended axial
 chirality of 4,4&#x2032;-bipy to 1D infinite chain under cooperation of a
 nucleotide ligand
;
_journal_issue 42
_journal_name_full CrystEngComm
_journal_page_first 8430
_journal_paper_doi 10.1039/c3ce40977e
_journal_volume 15
_journal_year 2013
_chemical_absolute_configuration ad
_chemical_formula_sum 'C38 H62 Cu2 N10 O27 P2'
_chemical_formula_weight 1280.00
_chemical_name_systematic
; 
 ? 
;
_space_group_IT_number 20
_symmetry_cell_setting orthorhombic
_symmetry_space_group_name_Hall 'C 2c 2'
_symmetry_space_group_name_H-M 'C 2 2 21'
_atom_sites_solution_hydrogens geom
_atom_sites_solution_primary direct
_atom_sites_solution_secondary difmap
_audit_creation_method SHELXL-97
_cell_angle_alpha 90.00
_cell_angle_beta 90.00
_cell_angle_gamma 90.00
_cell_formula_units_Z 4
_cell_length_a 10.924(2)
_cell_length_b 22.372(5)
_cell_length_c 20.725(4)
_cell_measurement_reflns_used 8350
_cell_measurement_temperature 153.1500
_cell_measurement_theta_max 29.1243
_cell_measurement_theta_min 2.0689
_cell_volume 5065.0(18)
_computing_cell_refinement 'Bruker XSCANS'
_computing_data_collection 'Bruker XSCANS'
_computing_data_reduction 'Bruker SHELXTL'
_computing_molecular_graphics 'Bruker SHELXTL'
_computing_publication_material 'Bruker SHELXTL'
_computing_structure_refinement 'SHELXL-97 (Sheldrick, 1997)'
_computing_structure_solution 'SHELXS-97 (Sheldrick, 1990)'
_diffrn_ambient_temperature 153.1500
_diffrn_measured_fraction_theta_full 0.995
_diffrn_measured_fraction_theta_max 0.995
_diffrn_measurement_device_type 'Bruker P4'
_diffrn_measurement_method dtprofit.ref
_diffrn_radiation_monochromator graphite
_diffrn_radiation_source 'fine-focus sealed tube'
_diffrn_radiation_type MoK\a
_diffrn_radiation_wavelength 0.71073
_diffrn_reflns_av_R_equivalents 0.0405
_diffrn_reflns_av_sigmaI/netI 0.0500
_diffrn_reflns_limit_h_max 14
_diffrn_reflns_limit_h_min -14
_diffrn_reflns_limit_k_max 30
_diffrn_reflns_limit_k_min -29
_diffrn_reflns_limit_l_max 25
_diffrn_reflns_limit_l_min -28
_diffrn_reflns_number 21860
_diffrn_reflns_theta_full 29.08
_diffrn_reflns_theta_max 29.08
_diffrn_reflns_theta_min 2.07
_diffrn_standards_decay_% 0
_diffrn_standards_interval_count 0
_diffrn_standards_interval_time 0
_diffrn_standards_number 0
_exptl_absorpt_coefficient_mu 1.005
_exptl_absorpt_correction_T_max 1.0000
_exptl_absorpt_correction_T_min 0.8163
_exptl_absorpt_correction_type empirical
_exptl_crystal_colour Blue
_exptl_crystal_density_diffrn 1.679
_exptl_crystal_density_method 'not measured'
_exptl_crystal_description Block
_exptl_crystal_F_000 2656
_exptl_crystal_size_max 0.3990
_exptl_crystal_size_mid 0.3780
_exptl_crystal_size_min 0.2770
_refine_diff_density_max 1.015
_refine_diff_density_min -0.544
_refine_diff_density_rms 0.101
_refine_ls_abs_structure_details 'Flack H D (1983), Acta Cryst. A39, 876-881'
_refine_ls_abs_structure_Flack 0.025(16)
_refine_ls_extinction_method none
_refine_ls_goodness_of_fit_ref 1.052
_refine_ls_hydrogen_treatment mixed
_refine_ls_matrix_type full
_refine_ls_number_parameters 364
_refine_ls_number_reflns 6729
_refine_ls_number_restraints 0
_refine_ls_restrained_S_all 1.052
_refine_ls_R_factor_all 0.0550
_refine_ls_R_factor_gt 0.0462
_refine_ls_shift/su_max 0.001
_refine_ls_shift/su_mean 0.000
_refine_ls_structure_factor_coef Fsqd
_refine_ls_weighting_details 'calc w=1/[\s^2^(Fo^2^)+(0.0596P)^2^+7.2934P] where P=(Fo^2^+2Fc^2^)/3'
_refine_ls_weighting_scheme calc
_refine_ls_wR_factor_gt 0.1139
_refine_ls_wR_factor_ref 0.1186
_reflns_number_gt 5863
_reflns_number_total 6729
_reflns_threshold_expression >2sigma(I)
_cod_data_source_file c3ce40977e.txt
_cod_data_source_block shelxl
_cod_original_cell_volume 5064.9(18)
_cod_original_sg_symbol_H-M C222(1)
_cod_database_code 7210932

loop_
_symmetry_equiv_pos_as_xyz
'x, y, z'
'-x, -y, z+1/2'
'-x, y, -z+1/2'
'x, -y, -z'
'x+1/2, y+1/2, z'
'-x+1/2, -y+1/2, z+1/2'
'-x+1/2, y+1/2, -z+1/2'
'x+1/2, -y+1/2, -z'

loop_
_atom_site_label
_atom_site_type_symbol
_atom_site_fract_x
_atom_site_fract_y
_atom_site_fract_z
_atom_site_U_iso_or_equiv
_atom_site_adp_type
_atom_site_occupancy
_atom_site_symmetry_multiplicity
_atom_site_calc_flag
_atom_site_refinement_flags
O26 O 0.5559(2) 0.35027(11) 0.87100(13) 0.0179(5) Uani 1 1 d .
N4 N 0.0000 0.43283(16) 0.7500 0.0110(7) Uani 1 2 d S
N3 N 0.0000 0.24849(15) 0.7500 0.0138(8) Uani 1 2 d S
Cu1 Cu 0.0000 0.33982(2) 0.7500 0.00996(12) Uani 1 2 d S
Cu2 Cu 0.5000 0.33991(2) 0.7500 0.01067(12) Uani 1 2 d S
P3 P 0.25609(8) 0.32632(3) 0.82818(4) 0.00953(14) Uani 1 1 d .
C1 C 0.2547(4) 0.23063(14) 0.90054(15) 0.0205(7) Uani 1 1 d .
H1A H 0.2240 0.2612 0.9294 0.025 Uiso 1 1 calc R
H1B H 0.3335 0.2174 0.9168 0.025 Uiso 1 1 calc R
C2 C 0.1678(4) 0.17891(16) 0.90006(18) 0.0197(7) Uani 1 1 d .
H2 H 0.0886 0.1908 0.8820 0.024 Uiso 1 1 calc R
C4 C 0.5556(3) 0.21917(16) 0.79673(19) 0.0171(7) Uani 1 1 d .
H4 H 0.5942 0.2402 0.8296 0.021 Uiso 1 1 calc R
C5 C 0.5587(3) 0.15679(15) 0.79854(18) 0.0165(7) Uani 1 1 d .
H5 H 0.5994 0.1370 0.8317 0.020 Uiso 1 1 calc R
C6 C 0.4358(3) 0.46294(15) 0.79391(17) 0.0134(7) Uani 1 1 d .
H6 H 0.3905 0.4420 0.8245 0.016 Uiso 1 1 calc R
C8 C 0.5000 0.55734(19) 0.7500 0.0140(9) Uani 1 2 d S
C9 C 0.5000 0.62372(19) 0.7500 0.0152(9) Uani 1 2 d S
C10 C 0.4031(3) 0.65601(15) 0.7747(2) 0.0186(7) Uani 1 1 d .
H10 H 0.3361 0.6361 0.7923 0.022 Uiso 1 1 calc R
C20 C 0.1512(3) 0.15267(16) 0.96899(18) 0.0185(7) Uani 1 1 d .
H20 H 0.2303 0.1522 0.9913 0.022 Uiso 1 1 calc R
C21 C 0.2905(3) -0.02137(15) 0.89540(17) 0.0169(7) Uani 1 1 d .
C23 C 0.4031(3) 0.06704(16) 0.92362(18) 0.0164(7) Uani 1 1 d .
H23 H 0.4044 0.1080 0.9315 0.020 Uiso 1 1 calc R
C24 C 0.5067(4) 0.03542(15) 0.92942(17) 0.0173(7) Uani 1 1 d .
H24 H 0.5795 0.0531 0.9425 0.021 Uiso 1 1 calc R
C25 C 0.4997(4) -0.02717(14) 0.91442(16) 0.0181(7) Uani 1 1 d .
C26 C 0.6048(3) -0.03610(13) 0.75579(19) 0.0142(6) Uani 1 1 d .
H26 H 0.6779 -0.0570 0.7599 0.017 Uiso 1 1 calc R
C27 C 0.6084(3) 0.02566(13) 0.75581(18) 0.0140(6) Uani 1 1 d .
H27 H 0.6830 0.0454 0.7597 0.017 Uiso 1 1 calc R
C30 C 0.4341(3) 0.52460(14) 0.79573(18) 0.0141(7) Uani 1 1 d .
H30 H 0.3892 0.5443 0.8273 0.017 Uiso 1 1 calc R
C31 C 0.1117(4) 0.09032(18) 0.9556(2) 0.0225(8) Uani 1 1 d .
H31 H 0.1322 0.0634 0.9913 0.027 Uiso 1 1 calc R
C32 C 0.1838(3) 0.07486(15) 0.89456(18) 0.0169(7) Uani 1 1 d .
H32 H 0.1307 0.0524 0.8651 0.020 Uiso 1 1 calc R
C33 C 0.5000 0.12451(19) 0.7500 0.0135(9) Uani 1 2 d S
C34 C 0.4051(3) 0.71775(15) 0.7735(2) 0.0190(8) Uani 1 1 d .
H34 H 0.3381 0.7386 0.7895 0.023 Uiso 1 1 calc R
C35 C 0.5000 0.05850(19) 0.7500 0.0130(9) Uani 1 2 d S
N1 N 0.5000 0.43174(16) 0.7500 0.0124(8) Uani 1 2 d S
N2 N 0.5000 0.25004(16) 0.7500 0.0126(7) Uani 1 2 d S
N11 N 0.3950(3) -0.05360(13) 0.89882(15) 0.0173(6) Uani 1 1 d .
N12 N 0.2953(3) 0.04021(12) 0.90634(15) 0.0154(6) Uani 1 1 d .
N13 N 0.6017(3) -0.06014(15) 0.91510(17) 0.0244(8) Uani 1 1 d .
H13A H 0.5985 -0.0975 0.9056 0.029 Uiso 1 1 calc R
H13B H 0.6706 -0.0440 0.9251 0.029 Uiso 1 1 calc R
O1 O 0.2702(2) 0.25554(9) 0.83733(11) 0.0140(5) Uani 1 1 d .
O2 O 0.3124(2) 0.35731(11) 0.88570(12) 0.0151(5) Uani 1 1 d .
O3 O 0.1211(2) 0.34112(10) 0.82123(12) 0.0117(5) Uani 1 1 d .
O6 O 0.32431(19) 0.33928(10) 0.76520(11) 0.0119(5) Uani 1 1 d .
O8 O -0.1542(2) 0.34070(10) 0.83184(12) 0.0154(5) Uani 1 1 d .
H8C H -0.1837 0.3708 0.8514 0.018 Uiso 1 1 d R
H8D H -0.1986 0.3340 0.7989 0.018 Uiso 1 1 d R
O10 O 0.0668(3) 0.18711(12) 1.00467(15) 0.0258(6) Uani 1 1 d .
H10A H 0.0796 0.1826 1.0434 0.039 Uiso 1 1 calc R
O11 O -0.0163(3) 0.08598(13) 0.93806(17) 0.0346(7) Uani 1 1 d .
H11 H -0.0465 0.1195 0.9371 0.052 Uiso 1 1 calc R
O12 O 0.2179(2) 0.12932(10) 0.86474(12) 0.0177(6) Uani 1 1 d .
O20 O 0.1903(3) -0.04404(12) 0.88265(15) 0.0254(6) Uani 1 1 d .
O22 O 0.5433(3) 0.81119(15) 0.02804(19) 0.0480(10) Uani 1 1 d .
H22C H 0.5455 0.7737 0.0213 0.058 Uiso 1 1 d R
H22D H 0.6160 0.8246 0.0257 0.058 Uiso 1 1 d R
O23 O 0.3113(5) 0.5000 1.0000 0.0610(17) Uani 1 2 d S
H23C H 0.3569 0.5256 0.9815 0.073 Uiso 1 1 d R
O24 O 0.3494(4) 0.76651(17) 0.93972(19) 0.0539(10) Uani 1 1 d .
H24C H 0.3478 0.7891 0.9068 0.065 Uiso 1 1 d R
H24D H 0.4048 0.7791 0.9651 0.065 Uiso 1 1 d R
O25 O 0.2893(3) 0.65163(17) 0.98104(15) 0.0418(8) Uani 1 1 d .
H25C H 0.3082 0.6868 0.9692 0.050 Uiso 1 1 d R
H25D H 0.2968 0.6495 1.0218 0.050 Uiso 1 1 d R
H26C H 0.4796 0.3553 0.8761 0.050 Uiso 1 1 d R
H26D H 0.5917 0.3837 0.8750 0.050 Uiso 1 1 d R

loop_
_atom_site_aniso_label
_atom_site_aniso_U_11
_atom_site_aniso_U_22
_atom_site_aniso_U_33
_atom_site_aniso_U_23
_atom_site_aniso_U_13
_atom_site_aniso_U_12
O26 0.0124(11) 0.0150(12) 0.0264(14) -0.0013(10) -0.0015(10) -0.0011(9)
N4 0.0153(18) 0.0068(16) 0.0108(18) 0.000 -0.004(2) 0.000
N3 0.0125(18) 0.0033(16) 0.026(2) 0.000 -0.005(2) 0.000
Cu1 0.0091(2) 0.0038(2) 0.0170(3) 0.000 -0.0018(3) 0.000
Cu2 0.0086(2) 0.0040(2) 0.0193(3) 0.000 0.0020(3) 0.000
P3 0.0080(3) 0.0054(3) 0.0152(3) 0.0003(3) -0.0006(4) 0.0006(3)
C1 0.035(2) 0.0130(14) 0.0140(15) 0.0019(11) 0.0014(19) 0.0033(18)
C2 0.0258(18) 0.0125(16) 0.0207(18) 0.0002(14) 0.0064(15) 0.0019(14)
C4 0.0168(17) 0.0102(16) 0.024(2) -0.0012(13) -0.0017(15) 0.0016(13)
C5 0.0174(16) 0.0092(16) 0.0229(18) 0.0034(13) -0.0003(14) 0.0014(13)
C6 0.0100(15) 0.0097(15) 0.0204(18) 0.0001(12) -0.0014(13) -0.0015(12)
C8 0.011(2) 0.0055(19) 0.025(3) 0.000 -0.006(3) 0.000
C9 0.015(2) 0.0054(19) 0.025(3) 0.000 -0.007(3) 0.000
C10 0.0138(15) 0.0088(16) 0.033(2) -0.0005(13) 0.0014(15) 0.0011(13)
C20 0.0185(16) 0.0154(17) 0.0217(18) 0.0016(13) 0.0029(14) -0.0008(14)
C21 0.0253(18) 0.0105(15) 0.0148(17) -0.0031(12) -0.0007(14) -0.0019(13)
C23 0.0175(17) 0.0136(16) 0.0180(18) -0.0019(13) -0.0010(14) -0.0009(14)
C24 0.0159(15) 0.0165(15) 0.0194(17) -0.0045(12) -0.0008(16) 0.0030(15)
C25 0.0255(17) 0.0131(15) 0.0157(16) -0.0010(12) 0.0025(17) 0.0052(16)
C26 0.0137(14) 0.0076(14) 0.0213(18) -0.0010(13) 0.0040(15) 0.0004(11)
C27 0.0117(13) 0.0073(13) 0.0231(18) -0.0008(13) -0.0034(15) -0.0028(11)
C30 0.0134(15) 0.0074(15) 0.0216(18) -0.0020(12) -0.0045(14) 0.0008(12)
C31 0.0194(17) 0.0209(19) 0.027(2) 0.0065(16) 0.0039(16) 0.0050(15)
C32 0.0175(17) 0.0105(16) 0.0228(19) 0.0009(13) -0.0041(15) 0.0002(12)
C33 0.013(2) 0.0071(19) 0.020(2) 0.000 0.002(3) 0.000
C34 0.0160(17) 0.0075(16) 0.034(2) -0.0018(13) 0.0008(16) -0.0009(13)
C35 0.017(2) 0.007(2) 0.015(2) 0.000 0.002(3) 0.000
N1 0.0111(18) 0.0053(16) 0.021(2) 0.000 -0.005(2) 0.000
N2 0.0093(17) 0.0086(17) 0.020(2) 0.000 0.004(2) 0.000
N11 0.0231(16) 0.0100(14) 0.0189(16) -0.0031(11) 0.0016(13) 0.0021(12)
N12 0.0165(14) 0.0098(13) 0.0198(15) -0.0031(11) -0.0044(12) -0.0010(11)
N13 0.0222(17) 0.0226(18) 0.0285(19) -0.0088(14) 0.0026(14) 0.0055(14)
O1 0.0188(13) 0.0082(10) 0.0149(11) 0.0026(8) 0.0030(10) 0.0028(9)
O2 0.0128(11) 0.0152(12) 0.0172(12) 0.0000(9) -0.0007(10) -0.0017(9)
O3 0.0071(10) 0.0093(11) 0.0188(12) -0.0010(9) -0.0015(9) -0.0006(8)
O6 0.0075(9) 0.0112(11) 0.0171(12) 0.0026(9) 0.0016(8) 0.0000(8)
O8 0.0175(11) 0.0100(11) 0.0186(12) -0.0044(10) -0.0006(10) 0.0031(9)
O10 0.0320(15) 0.0194(14) 0.0261(15) -0.0045(11) 0.0065(13) 0.0033(12)
O11 0.0228(16) 0.0307(16) 0.050(2) -0.0125(15) 0.0044(15) -0.0011(13)
O12 0.0272(15) 0.0095(11) 0.0166(12) 0.0017(9) 0.0054(10) 0.0040(9)
O20 0.0278(15) 0.0111(12) 0.0372(17) -0.0024(11) -0.0064(13) -0.0047(11)
O22 0.047(2) 0.0294(19) 0.068(3) -0.0073(17) 0.0152(19) 0.0041(15)
O23 0.049(3) 0.036(3) 0.099(5) 0.006(3) 0.000 0.000
O24 0.068(3) 0.052(2) 0.042(2) 0.0253(19) 0.001(2) 0.004(2)
O25 0.0391(18) 0.058(2) 0.0279(17) -0.0079(15) -0.0010(14) 0.0102(16)

loop_
_atom_type_symbol
_atom_type_description
_atom_type_scat_dispersion_real
_atom_type_scat_dispersion_imag
_atom_type_scat_source
C C 0.0033 0.0016 'International Tables Vol C Tables 4.2.6.8 and 6.1.1.4'
H H 0.0000 0.0000 'International Tables Vol C Tables 4.2.6.8 and 6.1.1.4'
N N 0.0061 0.0033 'International Tables Vol C Tables 4.2.6.8 and 6.1.1.4'
O O 0.0106 0.0060 'International Tables Vol C Tables 4.2.6.8 and 6.1.1.4'
P P 0.1023 0.0942 'International Tables Vol C Tables 4.2.6.8 and 6.1.1.4'
Cu Cu 0.3201 1.2651 'International Tables Vol C Tables 4.2.6.8 and 6.1.1.4'

loop_
_geom_angle_atom_site_label_1
_geom_angle_atom_site_label_2
_geom_angle_atom_site_label_3
_geom_angle
_geom_angle_site_symmetry_1
_geom_angle_site_symmetry_3
C26 N4 C26 117.7(4) 5_455 7_556
C26 N4 Cu1 121.14(19) 5_455 .
C26 N4 Cu1 121.14(19) 7_556 .
C34 N3 C34 118.0(4) 7_546 5_445
C34 N3 Cu1 121.0(2) 7_546 .
C34 N3 Cu1 121.0(2) 5_445 .
O3 Cu1 O3 178.32(13) . 3_556
O3 Cu1 N3 90.84(7) . .
O3 Cu1 N3 90.84(7) 3_556 .
O3 Cu1 N4 89.16(7) . .
O3 Cu1 N4 89.16(7) 3_556 .
N3 Cu1 N4 180.000(1) . .
O3 Cu1 O8 86.67(9) . .
O3 Cu1 O8 93.31(9) 3_556 .
N3 Cu1 O8 90.47(6) . .
N4 Cu1 O8 89.53(6) . .
O3 Cu1 O8 93.32(9) . 3_556
O3 Cu1 O8 86.67(9) 3_556 3_556
N3 Cu1 O8 90.47(6) . 3_556
N4 Cu1 O8 89.53(6) . 3_556
O8 Cu1 O8 179.05(11) . 3_556
O6 Cu2 O6 179.17(13) . 3_656
O6 Cu2 N2 89.59(7) . .
O6 Cu2 N2 89.59(7) 3_656 .
O6 Cu2 N1 90.41(7) . .
O6 Cu2 N1 90.41(6) 3_656 .
N2 Cu2 N1 180.000(1) . .
O2 P3 O3 111.73(14) . .
O2 P3 O6 112.84(13) . .
O3 P3 O6 110.53(13) . .
O2 P3 O1 108.74(13) . .
O3 P3 O1 108.65(13) . .
O6 P3 O1 103.97(12) . .
O1 C1 C2 111.7(3) . .
O12 C2 C1 111.0(3) . .
O12 C2 C20 102.7(3) . .
C1 C2 C20 111.1(3) . .
N2 C4 C5 123.2(3) . .
C33 C5 C4 119.1(3) . .
N1 C6 C30 123.0(3) . .
C30 C8 C30 116.8(4) 3_656 .
C30 C8 C9 121.6(2) 3_656 .
C30 C8 C9 121.6(2) . .
C10 C9 C10 116.9(4) . 3_656
C10 C9 C8 121.6(2) . .
C10 C9 C8 121.6(2) 3_656 .
C9 C10 C34 120.3(3) . .
O10 C20 C31 114.9(3) . .
O10 C20 C2 110.6(3) . .
C31 C20 C2 102.5(3) . .
O20 C21 N11 122.7(3) . .
O20 C21 N12 118.2(3) . .
N11 C21 N12 119.1(3) . .
C24 C23 N12 121.2(3) . .
C23 C24 C25 116.8(4) . .
N11 C25 N13 118.4(3) . .
N11 C25 C24 122.2(3) . .
N13 C25 C24 119.4(4) . .
N4 C26 C27 122.8(3) 5_545 .
C26 C27 C35 120.1(3) . .
C6 C30 C8 119.9(3) . .
O11 C31 C20 113.0(3) . .
O11 C31 C32 105.9(3) . .
C20 C31 C32 102.6(3) . .
O12 C32 N12 108.0(3) . .
O12 C32 C31 107.6(3) . .
N12 C32 C31 114.2(3) . .
C5 C33 C5 117.6(4) . 3_656
C5 C33 C35 121.2(2) . .
C5 C33 C35 121.2(2) 3_656 .
N3 C34 C10 122.3(3) 5 .
C27 C35 C27 116.6(4) . 3_656
C27 C35 C33 121.69(19) . .
C27 C35 C33 121.68(19) 3_656 .
C6 N1 C6 117.4(4) . 3_656
C6 N1 Cu2 121.30(19) . .
C6 N1 Cu2 121.30(19) 3_656 .
C4 N2 C4 117.7(4) . 3_656
C4 N2 Cu2 121.1(2) . .
C4 N2 Cu2 121.1(2) 3_656 .
C25 N11 C21 120.2(3) . .
C23 N12 C21 120.4(3) . .
C23 N12 C32 121.8(3) . .
C21 N12 C32 117.7(3) . .
C1 O1 P3 118.8(2) . .
P3 O3 Cu1 135.70(15) . .
P3 O6 Cu2 128.30(14) . .
C32 O12 C2 110.0(3) . .

loop_
_geom_bond_atom_site_label_1
_geom_bond_atom_site_label_2
_geom_bond_distance
_geom_bond_site_symmetry_2
N4 C26 1.345(4) 5_455
N4 C26 1.345(4) 7_556
N4 Cu1 2.081(4) .
N3 C34 1.336(4) 7_546
N3 C34 1.336(4) 5_445
N3 Cu1 2.043(3) .
Cu1 O3 1.983(2) .
Cu1 O3 1.983(2) 3_556
Cu1 O8 2.391(2) .
Cu1 O8 2.391(2) 3_556
Cu2 O6 1.945(2) .
Cu2 O6 1.945(2) 3_656
Cu2 N2 2.011(4) .
Cu2 N1 2.054(4) .
P3 O2 1.510(3) .
P3 O3 1.518(2) .
P3 O6 1.531(2) .
P3 O1 1.602(2) .
C1 O1 1.434(4) .
C1 C2 1.497(5) .
C2 O12 1.438(4) .
C2 C20 1.555(5) .
C4 N2 1.336(4) .
C4 C5 1.397(5) .
C5 C33 1.395(4) .
C6 N1 1.344(4) .
C6 C30 1.380(4) .
C8 C30 1.397(4) 3_656
C8 C30 1.397(4) .
C8 C9 1.485(6) .
C9 C10 1.380(4) .
C9 C10 1.380(4) 3_656
C10 C34 1.382(5) .
C20 O10 1.411(4) .
C20 C31 1.486(5) .
C21 O20 1.235(4) .
C21 N11 1.352(5) .
C21 N12 1.397(4) .
C23 C24 1.340(5) .
C23 N12 1.370(4) .
C24 C25 1.436(4) .
C25 N11 1.327(5) .
C25 N13 1.337(5) .
C26 N4 1.345(4) 5_545
C26 C27 1.382(4) .
C27 C35 1.399(4) .
C31 O11 1.448(5) .
C31 C32 1.530(5) .
C32 O12 1.416(4) .
C32 N12 1.464(4) .
C33 C5 1.395(4) 3_656
C33 C35 1.477(6) .
C34 N3 1.336(4) 5
C35 C27 1.399(4) 3_656
N1 C6 1.344(4) 3_656
N2 C4 1.336(4) 3_656
